data_7039551
loop_
_publ_author_name
'Fern\'andez-Mill\'an, Mar\'ia'
'Temprado, Manuel'
'Cano, Jes\'us'
'Cuenca, Tom\'as'
'Mosquera, Marta E. G.'

_publ_section_title
;
 Synthesis of novel chiral heterometallic terpene oximates: unusual
 generation of an aluminium enolate by a cooperative effect.
;
_journal_issue 26
_journal_name_full 'Dalton transactions (Cambridge, England : 2003)'
_journal_page_first 10514
_journal_page_last 10518
_journal_paper_doi 10.1039/c6dt02116f
_journal_volume 45
_journal_year 2016
_chemical_absolute_configuration unk
_chemical_formula_moiety 'C50 H60 Al2 D12 K2 N4 O2.0.5C6 D6.0.5C7 H8'
_chemical_formula_sum 'C56.5 H64 Al2 D15 K2 N4 O2'
_chemical_formula_weight 993.48
_space_group_crystal_system orthorhombic
_space_group_IT_number 18
_space_group_name_Hall 'P 2 2ab'
_space_group_name_H-M_alt 'P 21 21 2'
_symmetry_space_group_name_Hall 'P 2 2ab'
_symmetry_space_group_name_H-M 'P 21 21 2'
_atom_sites_solution_hydrogens mixed
_audit_creation_method SHELXL-2014/7
_audit_update_record
;
2016-03-22 deposited with the CCDC.
2016-06-03 downloaded from the CCDC.
;
_cell_angle_alpha 90
_cell_angle_beta 90
_cell_angle_gamma 90
_cell_formula_units_Z 4
_cell_length_a 31.579(5)
_cell_length_b 11.8642(11)
_cell_length_c 15.4746(14)
_cell_measurement_reflns_used 189
_cell_measurement_temperature 200(2)
_cell_measurement_theta_max 19.35
_cell_measurement_theta_min 3.07
_cell_volume 5797.7(12)
_computing_cell_refinement 'Dirax/lsq (Duisenberg & Schreurs, 1989-2000)'
_computing_data_collection 'Collect (Bruker AXS BV, 1997-2004)'
_computing_data_reduction 'EvalCCD (Duisenberg & Schreurs 1990-2000)'
_computing_molecular_graphics 'Ortep-3 for Windows (Farrugia, 1997)'
_computing_publication_material 'WinGX publication routines (Farrugia, 1999)'
_computing_structure_refinement 'SHELXL-2014/7 (Sheldrick, 2014)'
_computing_structure_solution 'SHELXS-86 (Sheldrick, 1986)'
_diffrn_ambient_temperature 200(2)
_diffrn_detector_area_resol_mean 9
_diffrn_measured_fraction_theta_full 0.995
_diffrn_measured_fraction_theta_max 0.996
_diffrn_measurement_device '95mm CCD camera on \k-goniostat'
_diffrn_measurement_device_type KappaCCD
_diffrn_measurement_method 'CCD rotation images, thick slices'
_diffrn_radiation_type MoK\a
_diffrn_radiation_wavelength 0.71073
_diffrn_reflns_av_R_equivalents 0.0669
_diffrn_reflns_av_unetI/netI 0.0586
_diffrn_reflns_Laue_measured_fraction_full 0.995
_diffrn_reflns_Laue_measured_fraction_max 0.996
_diffrn_reflns_limit_h_max 40
_diffrn_reflns_limit_h_min -40
_diffrn_reflns_limit_k_max 15
_diffrn_reflns_limit_k_min -15
_diffrn_reflns_limit_l_max 19
_diffrn_reflns_limit_l_min -19
_diffrn_reflns_number 66701
_diffrn_reflns_point_group_measured_fraction_full 0.991
_diffrn_reflns_point_group_measured_fraction_max 0.990
_diffrn_reflns_theta_full 25.242
_diffrn_reflns_theta_max 26.899
_diffrn_reflns_theta_min 3.099
_diffrn_source 'Enraf Nonius FR590'
_exptl_absorpt_coefficient_mu 0.235
_exptl_absorpt_correction_T_max 1.719
_exptl_absorpt_correction_T_min 0.858
_exptl_absorpt_correction_type multi-scan
_exptl_absorpt_process_details
;
 R.H. Blessing, Acta Cryst. (1995), A51, 33-38
;
_exptl_crystal_colour colorless
_exptl_crystal_density_diffrn 1.138
_exptl_crystal_density_method 'not measured'
_exptl_crystal_description prism
_exptl_crystal_F_000 2104
_exptl_crystal_size_max 0.48
_exptl_crystal_size_mid 0.45
_exptl_crystal_size_min 0.42
_platon_squeeze_details
;
 A molecule of toluene crystallized with every two molecules of this 
 compound but presented severe disorder and it was not possible to get a 
 chemical sensible model for it, so Squeeze procedure was used to remove 
 their contribution to the structure factors.
;
_refine_diff_density_max 0.298
_refine_diff_density_min -0.249
_refine_diff_density_rms 0.050
_refine_ls_abs_structure_details
;
 Flack x determined using 2934 quotients [(I+)-(I-)]/[(I+)+(I-)]
 (Parsons, Flack and Wagner, Acta Cryst. B69 (2013) 249-259).
;
_refine_ls_abs_structure_Flack 0.00(2)
_refine_ls_extinction_method none
_refine_ls_goodness_of_fit_ref 1.045
_refine_ls_hydrogen_treatment mixed
_refine_ls_matrix_type full
_refine_ls_number_parameters 624
_refine_ls_number_reflns 12414
_refine_ls_number_restraints 0
_refine_ls_restrained_S_all 1.045
_refine_ls_R_factor_all 0.0820
_refine_ls_R_factor_gt 0.0584
_refine_ls_shift/su_max 0.000
_refine_ls_shift/su_mean 0.000
_refine_ls_structure_factor_coef Fsqd
_refine_ls_weighting_details 'w=1/[\s^2^(Fo^2^)+(0.0819P)^2^+0.5374P] where P=(Fo^2^+2Fc^2^)/3'
_refine_ls_weighting_scheme calc
_refine_ls_wR_factor_gt 0.1398
_refine_ls_wR_factor_ref 0.1540
_reflns_Friedel_coverage 0.801
_reflns_Friedel_fraction_full 0.986
_reflns_Friedel_fraction_max 0.983
_reflns_number_gt 9185
_reflns_number_total 12414
_reflns_threshold_expression 'I > 2\s(I)'
_cod_data_source_file c6dt02116f2.cif
_cod_data_source_block 1S4R_1c
_cod_depositor_comments 'Adding full bibliography for 7039548--7039551.cif.'
_cod_original_cell_volume 5797.8(12)
_cod_original_formula_sum 'C56.50 H64 Al2 D15 K2 N4 O2'
_cod_database_code 7039551
_shelx_shelxl_version_number 2014/7
_shelx_space_group_comment
;
The symmetry employed for this shelxl refinement is uniquely defined
by the following loop, which should always be used as a source of
symmetry information in preference to the above space-group names.
They are only intended as comments.
;

loop_
_space_group_symop_operation_xyz
'x, y, z'
'-x, -y, z'
'-x+1/2, y+1/2, -z'
'x+1/2, -y+1/2, -z'

loop_
_atom_site_label
_atom_site_type_symbol
_atom_site_fract_x
_atom_site_fract_y
_atom_site_fract_z
_atom_site_U_iso_or_equiv
_atom_site_adp_type
_atom_site_occupancy
_atom_site_site_symmetry_order
_atom_site_calc_flag
_atom_site_refinement_flags_posn
_atom_site_refinement_flags_adp
Al1 Al 0.21175(5) 0.27365(10) 0.21884(8) 0.0471(3) Uani 1 1 d . .
Al2 Al 0.08423(5) -0.09793(12) 0.20337(9) 0.0519(3) Uani 1 1 d . .
K1 K 0.19568(3) -0.03357(7) 0.19665(6) 0.0451(2) Uani 1 1 d . .
K2 K 0.09865(4) 0.20240(9) 0.23583(9) 0.0703(4) Uani 1 1 d . .
N1 N 0.13454(11) -0.0044(3) 0.0750(2) 0.0410(8) Uani 1 1 d . .
N2 N 0.19419(12) 0.1040(3) 0.3383(2) 0.0463(8) Uani 1 1 d . .
N11 N 0.11806(13) -0.0738(4) -0.1334(3) 0.0568(10) Uani 1 1 d . .
N21 N 0.24312(11) 0.0753(3) 0.5342(2) 0.0446(8) Uani 1 1 d . .
O1 O 0.11150(9) 0.0197(2) 0.15097(17) 0.0442(6) Uani 1 1 d . .
O2 O 0.17597(10) 0.1887(2) 0.28553(18) 0.0499(7) Uani 1 1 d . .
C1 C 0.1718(3) 0.3462(7) 0.1373(5) 0.0767(18) Uani 1 1 d . .
C2 C 0.2526(2) 0.1755(5) 0.1590(4) 0.0596(13) Uani 1 1 d . .
C3 C 0.2395(2) 0.3838(4) 0.2950(3) 0.0732(16) Uani 1 1 d . .
H3A H 0.2589 0.4306 0.2610 0.110 Uiso 1 1 calc R U
H3B H 0.2179 0.4317 0.3220 0.110 Uiso 1 1 calc R U
H3C H 0.2554 0.3439 0.3399 0.110 Uiso 1 1 calc R U
C4 C 0.0360(2) -0.1463(7) 0.1317(4) 0.093(2) Uani 1 1 d . .
H4A H 0.0214 -0.2093 0.1599 0.139 Uiso 1 1 calc R U
H4B H 0.0162 -0.0833 0.1246 0.139 Uiso 1 1 calc R U
H4C H 0.0463 -0.1704 0.0749 0.139 Uiso 1 1 calc R U
C5 C 0.0683(3) -0.0300(7) 0.3158(4) 0.0851(19) Uani 1 1 d . .
C6 C 0.1253(2) -0.2223(5) 0.2209(5) 0.0788(18) Uani 1 1 d . .
C10 C 0.11695(12) 0.0255(3) 0.0039(2) 0.0382(9) Uani 1 1 d . .
C11 C 0.14192(13) 0.0043(4) -0.0788(3) 0.0442(10) Uani 1 1 d . .
C12 C 0.14389(15) 0.1179(5) -0.1268(3) 0.0572(12) Uani 1 1 d . .
H12A H 0.1629 0.1693 -0.0945 0.069 Uiso 1 1 calc R U
H12B H 0.1566 0.1053 -0.1845 0.069 Uiso 1 1 calc R U
C13 C 0.10130(15) 0.1757(4) -0.1387(3) 0.0556(12) Uani 1 1 d . .
H13A H 0.0828 0.1280 -0.1752 0.067 Uiso 1 1 calc R U
H13B H 0.1054 0.2486 -0.1686 0.067 Uiso 1 1 calc R U
C14 C 0.08011(15) 0.1956(4) -0.0517(3) 0.0495(10) Uani 1 1 d . .
H14 H 0.0997 0.2428 -0.0160 0.059 Uiso 1 1 calc R U
C15 C 0.07483(13) 0.0811(3) -0.0056(3) 0.0423(9) Uani 1 1 d . .
H15A H 0.0620 0.0927 0.0520 0.051 Uiso 1 1 calc R U
H15B H 0.0557 0.0321 -0.0397 0.051 Uiso 1 1 calc R U
C16 C 0.03793(16) 0.2581(4) -0.0581(3) 0.0591(12) Uani 1 1 d . .
C17 C 0.00347(18) 0.2062(6) -0.1090(4) 0.0823(18) Uani 1 1 d . .
H17A H 0.0131 0.1338 -0.1324 0.123 Uiso 1 1 calc R U
H17B H -0.0212 0.1938 -0.0717 0.123 Uiso 1 1 calc R U
H17C H -0.0044 0.2564 -0.1567 0.123 Uiso 1 1 calc R U
C18 C 0.0331(2) 0.3559(5) -0.0197(5) 0.0896(19) Uani 1 1 d . .
H18A H 0.0070 0.3951 -0.0242 0.108 Uiso 1 1 calc R U
H18B H 0.0558 0.3874 0.0127 0.108 Uiso 1 1 calc R U
C20 C 0.19271(13) 0.1221(3) 0.4189(2) 0.0392(9) Uani 1 1 d . .
C21 C 0.20983(14) 0.0289(3) 0.4774(3) 0.0430(9) Uani 1 1 d . .
C22 C 0.17263(15) -0.0046(4) 0.5371(3) 0.0486(10) Uani 1 1 d . .
H22A H 0.1503 -0.0406 0.5017 0.058 Uiso 1 1 calc R U
H22B H 0.1828 -0.0612 0.5792 0.058 Uiso 1 1 calc R U
C23 C 0.15344(14) 0.0922(4) 0.5857(3) 0.0469(10) Uani 1 1 d . .
H23A H 0.1747 0.1232 0.6263 0.056 Uiso 1 1 calc R U
H23B H 0.1292 0.0644 0.6202 0.056 Uiso 1 1 calc R U
C24 C 0.13808(14) 0.1871(3) 0.5250(3) 0.0423(9) Uani 1 1 d . .
H24 H 0.1152 0.1545 0.4878 0.051 Uiso 1 1 calc R U
C25 C 0.17435(14) 0.2217(3) 0.4651(3) 0.0413(9) Uani 1 1 d . .
H25A H 0.1637 0.2767 0.4221 0.050 Uiso 1 1 calc R U
H25B H 0.1968 0.2589 0.4994 0.050 Uiso 1 1 calc R U
C26 C 0.11864(15) 0.2819(4) 0.5758(3) 0.0506(10) Uani 1 1 d . .
C27 C 0.07747(19) 0.2562(5) 0.6209(4) 0.0744(15) Uani 1 1 d . .
H27A H 0.0697 0.1774 0.6106 0.112 Uiso 1 1 calc R U
H27B H 0.0808 0.2688 0.6832 0.112 Uiso 1 1 calc R U
H27C H 0.0552 0.3056 0.5984 0.112 Uiso 1 1 calc R U
C28 C 0.13556(18) 0.3841(4) 0.5806(3) 0.0625(13) Uani 1 1 d . .
H28A H 0.1612 0.4002 0.5511 0.075 Uiso 1 1 calc R U
H28B H 0.1220 0.4412 0.6136 0.075 Uiso 1 1 calc R U
C30 C 0.18718(14) -0.0363(5) -0.0627(3) 0.0573(12) Uani 1 1 d . .
H30A H 0.2020 0.0182 -0.0260 0.086 Uiso 1 1 calc R U
H30B H 0.1865 -0.1098 -0.0339 0.086 Uiso 1 1 calc R U
H30C H 0.2021 -0.0432 -0.1180 0.086 Uiso 1 1 calc R U
C31 C 0.11718(13) -0.1902(4) -0.1213(3) 0.0521(11) Uani 1 1 d . .
C32 C 0.11319(15) -0.2593(5) -0.1926(4) 0.0667(14) Uani 1 1 d . .
H32 H 0.1119 -0.2272 -0.2488 0.080 Uiso 1 1 calc R U
C33 C 0.1111(2) -0.3753(6) -0.1824(5) 0.087(2) Uani 1 1 d . .
H33 H 0.1091 -0.4215 -0.2324 0.104 Uiso 1 1 calc R U
C34 C 0.1117(2) -0.4243(5) -0.1043(5) 0.087(2) Uani 1 1 d . .
H34 H 0.1095 -0.5038 -0.0989 0.105 Uiso 1 1 calc R U
C35 C 0.1157(2) -0.3576(5) -0.0326(5) 0.0868(19) Uani 1 1 d . .
H35 H 0.1165 -0.3913 0.0231 0.104 Uiso 1 1 calc R U
C36 C 0.1185(2) -0.2404(4) -0.0404(4) 0.0722(15) Uani 1 1 d . .
H36 H 0.1213 -0.1951 0.0098 0.087 Uiso 1 1 calc R U
C40 C 0.22492(18) -0.0754(4) 0.4285(3) 0.0589(12) Uani 1 1 d . .
H40A H 0.2020 -0.1035 0.3916 0.088 Uiso 1 1 calc R U
H40B H 0.2494 -0.0557 0.3925 0.088 Uiso 1 1 calc R U
H40C H 0.2331 -0.1341 0.4699 0.088 Uiso 1 1 calc R U
C41 C 0.28256(14) 0.1115(3) 0.5062(3) 0.0425(9) Uani 1 1 d . .
C42 C 0.29142(15) 0.1406(4) 0.4207(3) 0.0508(11) Uani 1 1 d . .
H42 H 0.2702 0.1317 0.3778 0.061 Uiso 1 1 calc R U
C43 C 0.33030(17) 0.1819(4) 0.3980(4) 0.0629(13) Uani 1 1 d . .
H43 H 0.3355 0.2012 0.3394 0.075 Uiso 1 1 calc R U
C44 C 0.36183(18) 0.1959(4) 0.4576(4) 0.0708(16) Uani 1 1 d . .
H44 H 0.3887 0.2245 0.4408 0.085 Uiso 1 1 calc R U
C45 C 0.35384(16) 0.1676(4) 0.5434(4) 0.0620(13) Uani 1 1 d . .
H45 H 0.3752 0.1772 0.5860 0.074 Uiso 1 1 calc R U
C46 C 0.31472(14) 0.1255(4) 0.5662(3) 0.0520(11) Uani 1 1 d . .
H46 H 0.3097 0.1055 0.6247 0.062 Uiso 1 1 calc R U
C60 C 0.0413(4) 0.3428(9) 0.3750(6) 0.127(4) Uani 1 1 d . .
D60 D 0.0337 0.3045 0.4266 0.152 Uiso 1 1 calc R U
C61 C 0.0163(2) 0.3304(7) 0.2987(6) 0.100(2) Uani 1 1 d . .
D61 D -0.0081 0.2836 0.2981 0.121 Uiso 1 1 calc R U
C62 C 0.0282(2) 0.3864(6) 0.2288(5) 0.0817(18) Uani 1 1 d . .
D62 D 0.0120 0.3791 0.1774 0.098 Uiso 1 1 calc R U
C63 C 0.0625(2) 0.4529(5) 0.2282(5) 0.0884(19) Uani 1 1 d . .
D63 D 0.0702 0.4922 0.1770 0.106 Uiso 1 1 calc R U
C64 C 0.0862(2) 0.4641(5) 0.3006(6) 0.091(2) Uani 1 1 d . .
D64 D 0.1104 0.5115 0.2996 0.109 Uiso 1 1 calc R U
C65 C 0.0763(3) 0.4105(8) 0.3728(6) 0.109(3) Uani 1 1 d . .
D65 D 0.0935 0.4190 0.4228 0.130 Uiso 1 1 calc R U
C70 C 0.2900(2) -0.1270(5) 0.1309(6) 0.090(2) Uani 1 1 d . .
D70 D 0.3075 -0.0674 0.1108 0.108 Uiso 1 1 calc R U
C71 C 0.2643(2) -0.1849(6) 0.0758(4) 0.0746(16) Uani 1 1 d . .
D71 D 0.2637 -0.1656 0.0163 0.089 Uiso 1 1 calc R U
C72 C 0.2404(2) -0.2675(6) 0.1048(5) 0.0792(17) Uani 1 1 d . .
D72 D 0.2228 -0.3070 0.0653 0.095 Uiso 1 1 calc R U
C73 C 0.2401(2) -0.2974(5) 0.1872(5) 0.0861(19) Uani 1 1 d . .
D73 D 0.2224 -0.3575 0.2055 0.103 Uiso 1 1 calc R U
C74 C 0.2638(3) -0.2457(7) 0.2438(4) 0.087(2) Uani 1 1 d . .
D74 D 0.2630 -0.2686 0.3025 0.104 Uiso 1 1 calc R U
C75 C 0.2897(2) -0.1590(8) 0.2198(6) 0.101(3) Uani 1 1 d . .
D75 D 0.3070 -0.1212 0.2609 0.121 Uiso 1 1 calc R U
H11 H 0.1197(16) -0.050(4) -0.184(4) 0.057(15) Uiso 1 1 d . .
H21 H 0.2448(12) 0.044(3) 0.587(3) 0.034(10) Uiso 1 1 d . .
H2A H 0.2396(15) 0.129(4) 0.112(3) 0.058(13) Uiso 1 1 d . .
H6A H 0.144(2) -0.204(5) 0.274(4) 0.086(19) Uiso 1 1 d . .
H2B H 0.277(2) 0.210(6) 0.136(5) 0.11(2) Uiso 1 1 d . .
H1A H 0.150(2) 0.370(6) 0.169(4) 0.08(2) Uiso 1 1 d . .
H1B H 0.159(2) 0.291(7) 0.103(5) 0.10(3) Uiso 1 1 d . .
H5A H 0.0601(17) -0.102(5) 0.354(4) 0.077(16) Uiso 1 1 d . .
H1C H 0.1846(19) 0.394(6) 0.104(4) 0.080(19) Uiso 1 1 d . .
H2C H 0.2653(17) 0.129(5) 0.192(4) 0.063(16) Uiso 1 1 d . .
H5B H 0.091(2) -0.003(5) 0.342(4) 0.07(2) Uiso 1 1 d . .
H6B H 0.107(3) -0.273(8) 0.246(6) 0.15(3) Uiso 1 1 d . .
H5C H 0.045(3) 0.017(8) 0.315(5) 0.13(3) Uiso 1 1 d . .
H6C H 0.143(3) -0.231(7) 0.167(6) 0.13(3) Uiso 1 1 d . .
C81 C 0.0134(2) 0.5418(7) 0.7218(5) 0.103(2) Uani 1 1 d . .
D81 D 0.0231 0.5721 0.7751 0.124 Uiso 1 1 calc R U
C82 C 0.0273(3) 0.5848(7) 0.6483(7) 0.113(3) Uani 1 1 d . .
D82 D 0.0467 0.6460 0.6493 0.135 Uiso 1 1 calc R U
C83 C 0.0141(2) 0.5427(9) 0.5721(6) 0.127(4) Uani 1 1 d . .
D83 D 0.0246 0.5725 0.5192 0.153 Uiso 1 1 calc R U

loop_
_atom_site_aniso_label
_atom_site_aniso_U_11
_atom_site_aniso_U_22
_atom_site_aniso_U_33
_atom_site_aniso_U_23
_atom_site_aniso_U_13
_atom_site_aniso_U_12
Al1 0.0718(8) 0.0345(6) 0.0351(6) -0.0017(5) -0.0062(6) 0.0008(6)
Al2 0.0588(8) 0.0555(8) 0.0413(7) 0.0066(6) 0.0008(6) -0.0093(6)
K1 0.0514(5) 0.0389(4) 0.0451(5) -0.0089(4) -0.0076(4) 0.0068(4)
K2 0.0729(7) 0.0522(6) 0.0857(8) -0.0195(6) -0.0035(6) 0.0196(5)
N1 0.0481(18) 0.0387(17) 0.0363(17) 0.0023(14) -0.0004(15) -0.0047(15)
N2 0.064(2) 0.0383(18) 0.0368(19) -0.0003(14) -0.0052(17) -0.0008(17)
N11 0.067(3) 0.065(3) 0.039(2) -0.003(2) -0.0001(19) -0.008(2)
N21 0.055(2) 0.0447(19) 0.0345(19) 0.0079(16) 0.0001(16) 0.0031(17)
O1 0.0578(17) 0.0425(15) 0.0321(14) -0.0013(12) -0.0002(12) -0.0010(14)
O2 0.0698(19) 0.0466(16) 0.0333(15) 0.0033(13) -0.0089(13) 0.0045(15)
C1 0.088(5) 0.086(5) 0.056(4) 0.020(4) 0.005(4) 0.019(4)
C2 0.076(4) 0.041(3) 0.061(3) -0.002(2) 0.010(3) -0.007(3)
C3 0.121(5) 0.042(2) 0.057(3) -0.010(2) -0.008(3) -0.019(3)
C4 0.095(4) 0.107(5) 0.077(4) 0.027(4) -0.019(3) -0.048(4)
C5 0.101(5) 0.096(5) 0.058(4) -0.004(4) 0.022(4) -0.012(5)
C6 0.094(4) 0.055(3) 0.088(5) 0.018(3) 0.008(4) -0.007(3)
C10 0.043(2) 0.0352(19) 0.036(2) 0.0026(17) -0.0016(17) -0.0106(18)
C11 0.046(2) 0.050(2) 0.036(2) 0.0024(18) 0.0023(18) -0.0095(19)
C12 0.052(3) 0.068(3) 0.051(3) 0.019(2) 0.008(2) -0.009(2)
C13 0.060(3) 0.056(3) 0.051(3) 0.019(2) -0.001(2) -0.013(2)
C14 0.054(2) 0.046(2) 0.048(3) 0.0081(19) -0.009(2) -0.009(2)
C15 0.041(2) 0.048(2) 0.038(2) 0.0067(18) -0.0004(17) -0.0075(19)
C16 0.070(3) 0.051(3) 0.056(3) 0.015(2) -0.001(2) 0.005(2)
C17 0.059(3) 0.098(5) 0.090(4) 0.015(4) -0.017(3) 0.010(3)
C18 0.099(5) 0.064(4) 0.106(5) -0.003(4) 0.013(4) 0.011(3)
C20 0.053(2) 0.0308(18) 0.033(2) -0.0003(16) -0.0016(18) -0.0032(18)
C21 0.060(2) 0.0322(19) 0.036(2) 0.0041(16) -0.0073(19) 0.0011(19)
C22 0.058(3) 0.034(2) 0.054(3) 0.0113(18) -0.003(2) -0.0058(19)
C23 0.046(2) 0.048(2) 0.046(2) 0.012(2) 0.0024(19) -0.006(2)
C24 0.049(2) 0.037(2) 0.041(2) 0.0005(18) -0.0036(18) -0.0032(19)
C25 0.061(2) 0.0287(19) 0.034(2) 0.0043(15) -0.0032(18) 0.0001(18)
C26 0.060(3) 0.052(3) 0.040(2) 0.001(2) -0.001(2) 0.009(2)
C27 0.079(4) 0.078(4) 0.066(3) 0.011(3) 0.022(3) 0.011(3)
C28 0.077(3) 0.045(3) 0.065(3) -0.011(2) 0.005(3) 0.007(2)
C30 0.053(3) 0.065(3) 0.055(3) 0.003(2) 0.005(2) 0.000(2)
C31 0.044(2) 0.062(3) 0.050(3) -0.011(2) 0.008(2) -0.007(2)
C32 0.051(3) 0.086(4) 0.062(3) -0.027(3) 0.005(2) 0.000(3)
C33 0.081(4) 0.078(4) 0.102(5) -0.044(4) 0.016(4) -0.012(3)
C34 0.088(4) 0.053(3) 0.122(6) -0.028(4) 0.030(4) -0.015(3)
C35 0.117(5) 0.056(3) 0.087(4) -0.005(3) 0.025(4) -0.024(4)
C36 0.102(4) 0.054(3) 0.061(3) -0.014(3) 0.014(3) -0.015(3)
C40 0.087(3) 0.033(2) 0.057(3) 0.001(2) -0.002(3) 0.008(2)
C41 0.053(2) 0.0286(18) 0.046(2) -0.0011(16) 0.004(2) 0.0106(18)
C42 0.062(3) 0.039(2) 0.051(3) 0.0077(19) 0.006(2) 0.004(2)
C43 0.064(3) 0.052(3) 0.073(3) 0.006(2) 0.016(3) 0.004(3)
C44 0.057(3) 0.046(3) 0.109(5) 0.002(3) 0.018(3) 0.000(2)
C45 0.054(3) 0.047(3) 0.085(4) -0.004(3) -0.002(3) 0.004(2)
C46 0.055(3) 0.046(2) 0.055(3) -0.003(2) -0.001(2) 0.008(2)
C60 0.193(10) 0.107(6) 0.081(6) -0.002(5) 0.047(7) 0.066(7)
C61 0.079(4) 0.093(5) 0.129(7) -0.028(5) 0.017(5) 0.011(4)
C62 0.077(4) 0.075(4) 0.092(5) -0.011(4) -0.024(4) 0.019(3)
C63 0.099(5) 0.064(3) 0.103(5) 0.001(3) -0.010(4) 0.015(4)
C64 0.089(4) 0.063(3) 0.121(6) -0.040(4) -0.035(5) 0.017(3)
C65 0.134(7) 0.098(6) 0.094(6) -0.046(5) -0.044(5) 0.044(6)
C70 0.064(4) 0.059(3) 0.147(7) 0.009(4) 0.021(4) 0.021(3)
C71 0.074(4) 0.088(4) 0.062(3) 0.015(3) 0.009(3) 0.034(4)
C72 0.079(4) 0.079(4) 0.079(4) -0.019(3) 0.002(3) 0.021(3)
C73 0.091(4) 0.061(3) 0.106(6) 0.005(4) 0.019(4) 0.026(3)
C74 0.099(5) 0.098(5) 0.063(4) 0.009(4) 0.004(4) 0.052(4)
C75 0.079(4) 0.111(6) 0.111(6) -0.063(5) -0.038(4) 0.053(4)
C81 0.081(5) 0.130(7) 0.100(5) -0.021(5) 0.004(4) -0.003(4)
C82 0.100(5) 0.102(6) 0.136(8) 0.013(6) 0.009(6) -0.014(5)
C83 0.104(7) 0.188(12) 0.090(5) 0.054(6) 0.031(4) 0.047(6)

loop_
_atom_type_symbol
_atom_type_description
_atom_type_scat_dispersion_real
_atom_type_scat_dispersion_imag
_atom_type_scat_source
C C 0.0033 0.0016 'International Tables Vol C Tables 4.2.6.8 and 6.1.1.4'
H H 0.0000 0.0000 'International Tables Vol C Tables 4.2.6.8 and 6.1.1.4'
N N 0.0061 0.0033 'International Tables Vol C Tables 4.2.6.8 and 6.1.1.4'
O O 0.0106 0.0060 'International Tables Vol C Tables 4.2.6.8 and 6.1.1.4'
Al Al 0.0645 0.0514 'International Tables Vol C Tables 4.2.6.8 and 6.1.1.4'
K K 0.2009 0.2494 'International Tables Vol C Tables 4.2.6.8 and 6.1.1.4'
D D 0.0000 0.0000 'International Tables Vol C Tables 4.2.6.8 and 6.1.1.4'

loop_
_geom_angle_atom_site_label_1
_geom_angle_atom_site_label_2
_geom_angle_atom_site_label_3
_geom_angle
_geom_angle_site_symmetry_1
O2 Al1 C3 107.6(2) .
O2 Al1 C2 110.1(2) .
C3 Al1 C2 112.6(3) .
O2 Al1 C1 101.8(3) .
C3 Al1 C1 112.1(3) .
C2 Al1 C1 112.0(3) .
O2 Al1 K2 40.07(9) .
C3 Al1 K2 122.8(2) .
C2 Al1 K2 122.25(18) .
C1 Al1 K2 61.8(3) .
O2 Al1 K1 54.92(10) .
C3 Al1 K1 140.59(17) .
C2 Al1 K1 57.53(17) .
C1 Al1 K1 106.4(3) .
K2 Al1 K1 69.31(3) .
O1 Al2 C4 109.7(2) .
O1 Al2 C5 101.5(3) .
C4 Al2 C5 114.6(4) .
O1 Al2 C6 108.7(2) .
C4 Al2 C6 111.5(3) .
C5 Al2 C6 110.4(4) .
O1 Al2 K1 50.63(10) .
C4 Al2 K1 143.2(2) .
C5 Al2 K1 100.8(3) .
C6 Al2 K1 61.5(2) .
O1 Al2 K2 41.67(9) .
C4 Al2 K2 117.5(2) .
C5 Al2 K2 60.7(2) .
C6 Al2 K2 129.1(2) .
K1 Al2 K2 70.92(3) .
N1 K1 N2 117.85(11) .
N1 K1 O1 29.45(9) .
N2 K1 O1 92.93(10) .
N1 K1 O2 93.30(9) .
N2 K1 O2 27.79(9) .
O1 K1 O2 74.11(8) .
N1 K1 C2 100.30(15) .
N2 K1 C2 71.63(13) .
O1 K1 C2 108.56(14) .
O2 K1 C2 60.81(12) .
N1 K1 C6 71.02(15) .
N2 K1 C6 108.30(17) .
O1 K1 C6 61.86(14) .
O2 K1 C6 114.50(15) .
C2 K1 C6 170.38(18) .
N1 K1 C75 139.65(14) .
N2 K1 C75 101.26(14) .
O1 K1 C75 164.53(13) .
O2 K1 C75 121.34(13) .
C2 K1 C75 82.1(2) .
C6 K1 C75 107.2(2) .
N1 K1 C70 117.70(18) .
N2 K1 C70 117.28(18) .
O1 K1 C70 147.00(18) .
O2 K1 C70 127.53(15) .
C2 K1 C70 72.11(16) .
C6 K1 C70 115.23(17) .
C75 K1 C70 24.68(19) .
N1 K1 C71 98.05(13) .
N2 K1 C71 140.53(15) .
O1 K1 C71 125.78(13) .
O2 K1 C71 147.46(15) .
C2 K1 C71 87.10(17) .
C6 K1 C71 98.03(19) .
C75 K1 C71 41.61(16) .
C70 K1 C71 23.38(17) .
N1 K1 C74 133.95(17) .
N2 K1 C74 106.36(15) .
O1 K1 C74 144.86(18) .
O2 K1 C74 132.60(16) .
C2 K1 C74 105.4(2) .
C6 K1 C74 84.0(2) .
C75 K1 C74 23.40(19) .
C70 K1 C74 41.63(17) .
C71 K1 C74 46.95(14) .
N1 K1 C72 96.24(14) .
N2 K1 C72 145.51(14) .
O1 K1 C72 117.78(13) .
O2 K1 C72 167.45(13) .
C2 K1 C72 109.24(16) .
C6 K1 C72 76.49(18) .
C75 K1 C72 46.90(16) .
C70 K1 C72 40.16(17) .
C71 K1 C72 22.30(16) .
C74 K1 C72 39.25(17) .
N1 K1 C73 112.15(16) .
N2 K1 C73 125.82(16) .
O1 K1 C73 125.35(15) .
O2 K1 C73 153.39(16) .
C2 K1 C73 118.78(17) .
C6 K1 C73 69.44(18) .
C75 K1 C73 40.10(19) .
C70 K1 C73 47.09(16) .
C71 K1 C73 39.63(16) .
C74 K1 C73 22.01(18) .
C72 K1 C73 22.27(16) .
O2 K2 O1 87.10(9) .
O2 K2 C62 137.20(15) .
O1 K2 C62 133.32(14) .
O2 K2 C5 96.7(2) .
O1 K2 C5 60.86(14) .
C62 K2 C5 114.0(2) .
O2 K2 C61 136.09(18) .
O1 K2 C61 133.82(17) .
C62 K2 C61 24.32(19) .
C5 K2 C61 92.8(2) .
O2 K2 C63 114.27(16) .
O1 K2 C63 145.64(16) .
C62 K2 C63 24.53(17) .
C5 K2 C63 135.9(2) .
C61 K2 C63 43.1(2) .
O2 K2 C1 59.83(13) .
O1 K2 C1 95.23(17) .
C62 K2 C1 97.1(2) .
C5 K2 C1 148.7(2) .
C61 K2 C1 118.4(2) .
C63 K2 C1 75.4(2) .
O2 K2 C60 111.2(3) .
O1 K2 C60 148.7(3) .
C62 K2 C60 43.2(2) .
C5 K2 C60 91.0(2) .
C61 K2 C60 25.6(2) .
C63 K2 C60 49.5(2) .
C1 K2 C60 115.8(3) .
O2 K2 C64 94.73(14) .
O1 K2 C64 166.64(19) .
C62 K2 C64 42.59(17) .
C5 K2 C64 131.8(2) .
C61 K2 C64 49.8(2) .
C63 K2 C64 24.08(17) .
C1 K2 C64 74.5(2) .
C60 K2 C64 41.5(2) .
O2 K2 C65 93.31(17) .
O1 K2 C65 170.2(2) .
C62 K2 C65 49.62(18) .
C5 K2 C65 109.4(3) .
C61 K2 C65 43.5(2) .
C63 K2 C65 41.9(2) .
C1 K2 C65 93.4(3) .
C60 K2 C65 23.9(2) .
C64 K2 C65 23.0(2) .
O2 K2 Al2 95.67(8) .
O1 K2 Al2 28.27(7) .
C62 K2 Al2 126.39(14) .
C5 K2 Al2 33.06(12) .
C61 K2 Al2 114.26(16) .
C63 K2 Al2 150.05(14) .
C1 K2 Al2 122.67(15) .
C60 K2 Al2 121.5(2) .
C64 K2 Al2 162.80(17) .
C65 K2 Al2 142.2(2) .
O2 K2 Al1 27.38(7) .
O1 K2 Al1 90.23(7) .
C62 K2 Al1 121.93(15) .
C5 K2 Al1 121.42(19) .
C61 K2 Al1 135.18(15) .
C63 K2 Al1 97.49(14) .
C1 K2 Al1 32.47(11) .
C60 K2 Al1 117.9(3) .
C64 K2 Al1 85.48(14) .
C65 K2 Al1 94.6(2) .
Al2 K2 Al1 109.73(4) .
C10 N1 O1 115.8(3) .
C10 N1 K1 159.5(3) .
O1 N1 K1 79.35(18) .
C20 N2 O2 115.6(3) .
C20 N2 K1 153.1(3) .
O2 N2 K1 88.19(19) .
C31 N11 C11 124.1(4) .
C41 N21 C21 124.6(4) .
N1 O1 Al2 117.2(2) .
N1 O1 K2 132.7(2) .
Al2 O1 K2 110.06(13) .
N1 O1 K1 71.20(18) .
Al2 O1 K1 99.31(12) .
K2 O1 K1 102.11(10) .
N2 O2 Al1 117.7(2) .
N2 O2 K2 127.2(2) .
Al1 O2 K2 112.54(13) .
N2 O2 K1 64.02(17) .
Al1 O2 K1 95.51(12) .
K2 O2 K1 96.56(9) .
Al1 C1 K2 85.8(3) .
Al1 C2 K1 90.3(2) .
Al2 C5 K2 86.2(2) .
Al2 C6 K1 85.2(2) .
N1 C10 C15 126.4(4) .
N1 C10 C11 116.7(4) .
C15 C10 C11 116.8(3) .
N11 C11 C10 108.9(3) .
N11 C11 C30 112.1(4) .
C10 C11 C30 113.6(3) .
N11 C11 C12 107.2(4) .
C10 C11 C12 106.4(4) .
C30 C11 C12 108.4(4) .
C13 C12 C11 114.6(4) .
C12 C13 C14 110.6(4) .
C16 C14 C13 113.7(4) .
C16 C14 C15 111.3(4) .
C13 C14 C15 108.6(4) .
C10 C15 C14 109.8(3) .
C18 C16 C17 121.7(6) .
C18 C16 C14 120.0(5) .
C17 C16 C14 118.3(5) .
N2 C20 C25 128.2(4) .
N2 C20 C21 116.5(3) .
C25 C20 C21 115.2(3) .
N21 C21 C40 112.0(4) .
N21 C21 C20 109.5(3) .
C40 C21 C20 113.8(3) .
N21 C21 C22 106.3(3) .
C40 C21 C22 109.0(4) .
C20 C21 C22 105.7(3) .
C23 C22 C21 114.2(3) .
C22 C23 C24 112.3(4) .
C26 C24 C25 114.9(3) .
C26 C24 C23 110.8(3) .
C25 C24 C23 109.2(3) .
C20 C25 C24 111.6(3) .
C28 C26 C24 123.3(4) .
C28 C26 C27 120.4(5) .
C24 C26 C27 116.3(4) .
C32 C31 C36 118.0(5) .
C32 C31 N11 118.9(5) .
C36 C31 N11 123.1(4) .
C31 C32 C33 120.2(6) .
C34 C33 C32 122.1(6) .
C33 C34 C35 118.8(6) .
C34 C35 C36 120.6(7) .
C31 C36 C35 120.3(5) .
N21 C41 C46 119.1(4) .
N21 C41 C42 123.6(4) .
C46 C41 C42 117.3(4) .
C43 C42 C41 120.8(5) .
C44 C43 C42 121.6(5) .
C43 C44 C45 118.8(5) .
C46 C45 C44 119.6(5) .
C45 C46 C41 121.9(5) .
C65 C60 C61 119.1(8) .
C65 C60 K2 80.5(5) .
C61 C60 K2 73.1(4) .
C62 C61 C60 117.8(8) .
C62 C61 K2 75.8(4) .
C60 C61 K2 81.3(4) .
C61 C62 C63 122.1(7) .
C61 C62 K2 79.8(4) .
C63 C62 K2 80.6(4) .
C62 C63 C64 119.8(7) .
C62 C63 K2 74.9(3) .
C64 C63 K2 82.1(4) .
C65 C64 C63 121.6(8) .
C65 C64 K2 80.3(4) .
C63 C64 K2 73.8(3) .
C64 C65 C60 119.6(8) .
C64 C65 K2 76.6(4) .
C60 C65 K2 75.6(4) .
C71 C70 C75 117.7(6) .
C71 C70 K1 80.1(3) .
C75 C70 K1 77.8(3) .
C72 C71 C70 120.3(6) .
C72 C71 K1 80.7(3) .
C70 C71 K1 76.6(3) .
C73 C72 C71 122.0(7) .
C73 C72 K1 79.3(3) .
C71 C72 K1 77.0(3) .
C74 C73 C72 121.1(7) .
C74 C73 K1 77.1(4) .
C72 C73 K1 78.5(4) .
C73 C74 C75 121.0(7) .
C73 C74 K1 80.9(4) .
C75 C74 K1 76.3(3) .
C74 C75 C70 117.7(6) .
C74 C75 K1 80.3(3) .
C70 C75 K1 77.5(3) .
C81 C81 C82 120.6(5) 2_565
C81 C82 C83 120.6(8) .
C83 C83 C82 118.8(5) 2_565

loop_
_geom_bond_atom_site_label_1
_geom_bond_atom_site_label_2
_geom_bond_distance
_geom_bond_site_symmetry_2
Al1 O2 1.833(3) .
Al1 C3 1.965(5) .
Al1 C2 1.969(6) .
Al1 C1 1.981(6) .
Al1 K2 3.680(2) .
Al1 K1 3.6961(15) .
Al2 O1 1.829(3) .
Al2 C4 1.970(6) .
Al2 C5 1.983(7) .
Al2 C6 1.983(7) .
Al2 K1 3.6027(18) .
Al2 K2 3.6270(18) .
K1 N1 2.719(3) .
K1 N2 2.733(3) .
K1 O1 2.822(3) .
K1 O2 3.039(3) .
K1 C2 3.118(6) .
K1 C6 3.178(7) .
K1 C75 3.341(6) .
K1 C70 3.337(6) .
K1 C71 3.380(5) .
K1 C74 3.390(6) .
K1 C72 3.424(6) .
K1 C73 3.433(6) .
K2 O2 2.565(3) .
K2 O1 2.567(3) .
K2 C62 3.118(6) .
K2 C5 3.171(8) .
K2 C61 3.165(6) .
K2 C63 3.186(6) .
K2 C1 3.251(9) .
K2 C60 3.270(7) .
K2 C64 3.286(6) .
K2 C65 3.330(7) .
N1 C10 1.283(5) .
N1 O1 1.412(4) .
N2 C20 1.266(5) .
N2 O2 1.417(4) .
N11 C31 1.395(7) .
N11 C11 1.463(6) .
N21 C41 1.387(6) .
N21 C21 1.477(5) .
C10 C15 1.492(6) .
C10 C11 1.523(6) .
C11 C30 1.529(6) .
C11 C12 1.541(6) .
C12 C13 1.521(7) .
C13 C14 1.523(7) .
C14 C16 1.527(7) .
C14 C15 1.544(6) .
C16 C18 1.313(8) .
C16 C17 1.478(8) .
C20 C25 1.497(5) .
C20 C21 1.528(5) .
C21 C40 1.527(6) .
C21 C22 1.547(6) .
C22 C23 1.500(6) .
C23 C24 1.545(6) .
C24 C26 1.503(6) .
C24 C25 1.530(6) .
C26 C28 1.327(7) .
C26 C27 1.507(7) .
C31 C32 1.379(7) .
C31 C36 1.387(7) .
C32 C33 1.387(9) .
C33 C34 1.341(10) .
C34 C35 1.369(9) .
C35 C36 1.398(8) .
C41 C46 1.386(6) .
C41 C42 1.396(6) .
C42 C43 1.368(7) .
C43 C44 1.367(8) .
C44 C45 1.393(8) .
C45 C46 1.378(7) .
C60 C65 1.368(14) .
C60 C61 1.428(13) .
C61 C62 1.324(10) .
C62 C63 1.341(9) .
C63 C64 1.353(10) .
C64 C65 1.322(12) .
C70 C71 1.362(10) .
C70 C75 1.427(11) .
C71 C72 1.316(9) .
C72 C73 1.324(9) .
C73 C74 1.303(11) .
C74 C75 1.366(11) .
C81 C81 1.305(15) 2_565
C81 C82 1.320(11) .
C82 C83 1.347(12) .
C83 C83 1.35(2) 2_565

loop_
_platon_squeeze_void_nr
_platon_squeeze_void_average_x
_platon_squeeze_void_average_y
_platon_squeeze_void_average_z
_platon_squeeze_void_volume
_platon_squeeze_void_count_electrons
_platon_squeeze_void_content
1 0.000 0.000 0.596 193 21 ' '
2 0.500 0.500 0.404 193 21 ' '
